data_4026582
loop_
_publ_author_name
'Na Shao'
'Guang-Xian Pang'
'Cai-Xia Yan'
'Gao-Feng Shi'
'Ying Cheng'

_publ_section_title
;
 Reaction of \b-Lactam Carbenes with 2-Pyridyl Isonitriles: A One-Pot
 Synthesis of 2-Carbonyl-3-(pyridylamino)imidazo[1,2-a]pyridines Useful as
 Fluorescent Probes for Mercury Ion
;
_journal_name_full 'Journal of Organic Chemistry'
_journal_page_first 7458
_journal_page_last 7465
_journal_paper_doi 10.1021/jo201273p
_journal_volume 76
_journal_year 2011
_chemical_absolute_configuration unk
_chemical_formula_sum 'C16 H16 N4 O'
_chemical_formula_weight 280.33
_chemical_name_systematic
; 
 ? 
;
_space_group_IT_number 19
_symmetry_cell_setting orthorhombic
_symmetry_space_group_name_Hall 'P 2ac 2ab'
_symmetry_space_group_name_H-M 'P 21 21 21'
_atom_sites_solution_hydrogens geom
_atom_sites_solution_primary direct
_atom_sites_solution_secondary difmap
_audit_creation_method SHELXL-97
_cell_angle_alpha 90.00
_cell_angle_beta 90.00
_cell_angle_gamma 90.00
_cell_formula_units_Z 4
_cell_length_a 8.4100(17)
_cell_length_b 10.721(2)
_cell_length_c 15.596(3)
_cell_measurement_reflns_used 3706
_cell_measurement_temperature 113(2)
_cell_measurement_theta_max 27.9
_cell_measurement_theta_min 2.3
_cell_volume 1406.2(5)
_computing_cell_refinement crystalclear
_computing_data_collection crystalclear
_computing_data_reduction crystalclear
_computing_molecular_graphics 'Bruker SHELXTL'
_computing_publication_material 'Bruker SHELXTL'
_computing_structure_refinement 'SHELXL-97 (Sheldrick, 1997)'
_computing_structure_solution 'SHELXS-97 (Sheldrick, 1990)'
_diffrn_ambient_temperature 113(2)
_diffrn_detector_area_resol_mean 14.62
_diffrn_measured_fraction_theta_full 1.000
_diffrn_measured_fraction_theta_max 1.000
_diffrn_measurement_device_type 'Rigaku Saturn'
_diffrn_measurement_method '\w and \f scans'
_diffrn_radiation_monochromator confocal
_diffrn_radiation_source 'rotating anode'
_diffrn_radiation_type MoK\a
_diffrn_radiation_wavelength 0.71073
_diffrn_reflns_av_R_equivalents 0.0498
_diffrn_reflns_av_sigmaI/netI 0.0291
_diffrn_reflns_limit_h_max 11
_diffrn_reflns_limit_h_min -11
_diffrn_reflns_limit_k_max 14
_diffrn_reflns_limit_k_min -14
_diffrn_reflns_limit_l_max 20
_diffrn_reflns_limit_l_min -20
_diffrn_reflns_number 17646
_diffrn_reflns_theta_full 27.85
_diffrn_reflns_theta_max 27.85
_diffrn_reflns_theta_min 2.31
_diffrn_standards_decay_% 0
_diffrn_standards_interval_count 0
_diffrn_standards_interval_time 0
_diffrn_standards_number 0
_exptl_absorpt_coefficient_mu 0.087
_exptl_absorpt_correction_T_max 0.9965
_exptl_absorpt_correction_T_min 0.9897
_exptl_absorpt_correction_type multi-scan
_exptl_absorpt_process_details Crystalclear
_exptl_crystal_colour colorless
_exptl_crystal_density_diffrn 1.324
_exptl_crystal_description plate
_exptl_crystal_F_000 592
_exptl_crystal_size_max 0.12
_exptl_crystal_size_mid 0.10
_exptl_crystal_size_min 0.04
_refine_diff_density_max 0.198
_refine_diff_density_min -0.195
_refine_diff_density_rms 0.045
_refine_ls_abs_structure_details 'none, Friedel Pairs merged'
_refine_ls_extinction_method none
_refine_ls_goodness_of_fit_ref 1.114
_refine_ls_hydrogen_treatment mixed
_refine_ls_matrix_type full
_refine_ls_number_parameters 196
_refine_ls_number_reflns 1922
_refine_ls_number_restraints 0
_refine_ls_restrained_S_all 1.114
_refine_ls_R_factor_all 0.0420
_refine_ls_R_factor_gt 0.0403
_refine_ls_shift/su_max 0.001
_refine_ls_shift/su_mean 0.000
_refine_ls_structure_factor_coef Fsqd
_refine_ls_weighting_details 'calc w=1/[\s^2^(Fo^2^)+(0.0545P)^2^+0.1869P] where P=(Fo^2^+2Fc^2^)/3'
_refine_ls_weighting_scheme calc
_refine_ls_wR_factor_gt 0.0956
_refine_ls_wR_factor_ref 0.0970
_reflns_number_gt 1880
_reflns_number_total 1922
_reflns_threshold_expression >2sigma(I)
_cod_data_source_file jo201273p_si_001.cif
_cod_data_source_block r080414b
_cod_original_cell_volume 1406.1(5)
_cod_database_code 4026582

loop_
_symmetry_equiv_pos_as_xyz
'x, y, z'
'-x+1/2, -y, z+1/2'
'-x, y+1/2, -z+1/2'
'x+1/2, -y+1/2, -z'

loop_
_atom_site_label
_atom_site_type_symbol
_atom_site_fract_x
_atom_site_fract_y
_atom_site_fract_z
_atom_site_U_iso_or_equiv
_atom_site_adp_type
_atom_site_occupancy
_atom_site_symmetry_multiplicity
_atom_site_calc_flag
_atom_site_refinement_flags
N1 N 0.07216(19) 0.59145(13) 0.61678(10) 0.0178(3) Uani 1 1 d .
N2 N -0.0364(2) 0.71781(14) 0.71619(10) 0.0207(3) Uani 1 1 d .
N3 N 0.20278(19) 0.43459(14) 0.70394(11) 0.0199(3) Uani 1 1 d .
N4 N 0.4405(2) 0.53010(14) 0.66510(10) 0.0223(3) Uani 1 1 d .
O1 O 0.18352(18) 0.56094(14) 0.87966(9) 0.0306(3) Uani 1 1 d .
C1 C 0.1030(2) 0.54775(17) 0.53558(11) 0.0214(4) Uani 1 1 d .
H1 H 0.1670 0.4758 0.5272 0.026 Uiso 1 1 calc R
C2 C 0.0402(2) 0.60956(19) 0.46788(12) 0.0249(4) Uani 1 1 d .
H2 H 0.0581 0.5795 0.4114 0.030 Uiso 1 1 calc R
C3 C -0.0525(3) 0.71927(18) 0.48060(12) 0.0254(4) Uani 1 1 d .
H3 H -0.0945 0.7623 0.4324 0.031 Uiso 1 1 calc R
C4 C -0.0817(2) 0.76323(17) 0.56112(12) 0.0229(4) Uani 1 1 d .
H4 H -0.1427 0.8368 0.5693 0.027 Uiso 1 1 calc R
C5 C -0.0196(2) 0.69756(16) 0.63199(12) 0.0195(4) Uani 1 1 d .
C6 C 0.0507(2) 0.62476(16) 0.75523(12) 0.0190(4) Uani 1 1 d .
C7 C 0.1188(2) 0.54600(17) 0.69575(12) 0.0181(4) Uani 1 1 d .
C8 C 0.3677(2) 0.43160(17) 0.69937(11) 0.0182(4) Uani 1 1 d .
C9 C 0.4478(2) 0.32457(17) 0.72859(12) 0.0236(4) Uani 1 1 d .
H9 H 0.3909 0.2559 0.7518 0.028 Uiso 1 1 calc R
C10 C 0.6109(3) 0.3222(2) 0.72257(14) 0.0301(5) Uani 1 1 d .
H10 H 0.6691 0.2521 0.7426 0.036 Uiso 1 1 calc R
C11 C 0.6895(3) 0.4237(2) 0.68680(15) 0.0320(5) Uani 1 1 d .
H11 H 0.8020 0.4241 0.6816 0.038 Uiso 1 1 calc R
C12 C 0.6002(2) 0.5237(2) 0.65896(14) 0.0276(4) Uani 1 1 d .
H12 H 0.6546 0.5923 0.6339 0.033 Uiso 1 1 calc R
C13 C 0.0679(2) 0.61315(16) 0.84946(12) 0.0217(4) Uani 1 1 d .
C14 C -0.0662(3) 0.66152(18) 0.90469(12) 0.0248(4) Uani 1 1 d .
H14 H -0.1190 0.7326 0.8745 0.030 Uiso 1 1 calc R
C15 C -0.0061(3) 0.7063(2) 0.99093(14) 0.0372(5) Uani 1 1 d .
H15A H 0.0481 0.6377 1.0204 0.056 Uiso 1 1 calc R
H15B H -0.0960 0.7349 1.0258 0.056 Uiso 1 1 calc R
H15C H 0.0686 0.7754 0.9824 0.056 Uiso 1 1 calc R
C16 C -0.1862(3) 0.5547(3) 0.91445(18) 0.0467(7) Uani 1 1 d .
H16A H -0.2251 0.5298 0.8577 0.070 Uiso 1 1 calc R
H16B H -0.2758 0.5826 0.9497 0.070 Uiso 1 1 calc R
H16C H -0.1343 0.4834 0.9421 0.070 Uiso 1 1 calc R
H3A H 0.150(3) 0.373(2) 0.7357(13) 0.018(5) Uiso 1 1 d .

loop_
_atom_site_aniso_label
_atom_site_aniso_U_11
_atom_site_aniso_U_22
_atom_site_aniso_U_33
_atom_site_aniso_U_23
_atom_site_aniso_U_13
_atom_site_aniso_U_12
N1 0.0177(7) 0.0166(6) 0.0193(7) 0.0024(6) 0.0000(6) -0.0011(6)
N2 0.0197(8) 0.0206(7) 0.0217(8) 0.0006(6) 0.0017(7) 0.0035(6)
N3 0.0185(8) 0.0149(7) 0.0262(8) 0.0021(6) 0.0030(7) 0.0005(6)
N4 0.0226(8) 0.0189(7) 0.0256(8) -0.0004(6) 0.0035(7) -0.0024(6)
O1 0.0273(8) 0.0372(8) 0.0272(7) 0.0049(7) -0.0042(6) 0.0074(7)
C1 0.0205(9) 0.0208(8) 0.0227(9) -0.0016(7) 0.0029(7) 0.0012(7)
C2 0.0267(10) 0.0285(9) 0.0194(9) -0.0009(7) 0.0020(8) -0.0032(8)
C3 0.0259(10) 0.0276(9) 0.0228(9) 0.0048(8) -0.0031(8) -0.0014(8)
C4 0.0208(9) 0.0217(8) 0.0261(10) 0.0032(7) -0.0007(8) 0.0029(7)
C5 0.0194(9) 0.0165(7) 0.0227(9) -0.0015(7) -0.0017(7) 0.0032(7)
C6 0.0176(9) 0.0180(8) 0.0214(9) 0.0003(7) -0.0001(8) -0.0010(7)
C7 0.0156(8) 0.0171(8) 0.0215(9) 0.0019(7) -0.0002(7) -0.0011(7)
C8 0.0208(9) 0.0177(8) 0.0161(8) -0.0016(7) -0.0002(7) 0.0011(7)
C9 0.0269(10) 0.0216(8) 0.0225(9) 0.0033(7) 0.0020(8) 0.0035(8)
C10 0.0280(11) 0.0342(11) 0.0282(10) -0.0013(9) -0.0020(9) 0.0099(9)
C11 0.0203(10) 0.0391(12) 0.0366(12) -0.0076(10) 0.0003(9) 0.0040(9)
C12 0.0213(10) 0.0286(9) 0.0330(11) -0.0053(9) 0.0026(9) -0.0032(8)
C13 0.0249(10) 0.0177(7) 0.0224(9) 0.0010(7) -0.0014(8) -0.0010(7)
C14 0.0301(11) 0.0257(9) 0.0187(9) 0.0000(7) 0.0002(8) 0.0055(8)
C15 0.0459(14) 0.0429(12) 0.0229(10) -0.0071(9) 0.0020(10) -0.0044(11)
C16 0.0315(13) 0.0528(15) 0.0559(16) -0.0209(13) 0.0167(12) -0.0109(12)

loop_
_atom_type_symbol
_atom_type_description
_atom_type_scat_dispersion_real
_atom_type_scat_dispersion_imag
_atom_type_scat_source
C C 0.0033 0.0000 'International Tables Vol C Tables 4.2.6.8 and 6.1.1.4'
H H 0.0000 0.0000 'International Tables Vol C Tables 4.2.6.8 and 6.1.1.4'
N N 0.0061 0.0000 'International Tables Vol C Tables 4.2.6.8 and 6.1.1.4'
O O 0.0106 0.0000 'International Tables Vol C Tables 4.2.6.8 and 6.1.1.4'

loop_
_geom_angle_atom_site_label_1
_geom_angle_atom_site_label_2
_geom_angle_atom_site_label_3
_geom_angle
C1 N1 C7 130.35(15)
C1 N1 C5 122.61(15)
C7 N1 C5 107.04(15)
C5 N2 C6 105.06(15)
C8 N3 C7 121.41(16)
C8 N3 H3A 119.0(13)
C7 N3 H3A 114.3(14)
C8 N4 C12 116.46(17)
C2 C1 N1 118.55(17)
C2 C1 H1 120.7
N1 C1 H1 120.7
C1 C2 C3 120.58(18)
C1 C2 H2 119.7
C3 C2 H2 119.7
C4 C3 C2 120.79(18)
C4 C3 H3 119.6
C2 C3 H3 119.6
C3 C4 C5 118.85(17)
C3 C4 H4 120.6
C5 C4 H4 120.6
N2 C5 N1 110.95(15)
N2 C5 C4 130.45(17)
N1 C5 C4 118.58(16)
C7 C6 N2 111.50(16)
C7 C6 C13 125.10(17)
N2 C6 C13 123.40(17)
C6 C7 N1 105.42(16)
C6 C7 N3 132.36(17)
N1 C7 N3 121.86(16)
N4 C8 N3 117.44(16)
N4 C8 C9 123.82(17)
N3 C8 C9 118.71(17)
C10 C9 C8 118.07(19)
C10 C9 H9 121.0
C8 C9 H9 121.0
C9 C10 C11 119.2(2)
C9 C10 H10 120.4
C11 C10 H10 120.4
C12 C11 C10 118.44(19)
C12 C11 H11 120.8
C10 C11 H11 120.8
N4 C12 C11 124.0(2)
N4 C12 H12 118.0
C11 C12 H12 118.0
O1 C13 C6 120.04(18)
O1 C13 C14 122.26(18)
C6 C13 C14 117.61(17)
C13 C14 C15 111.43(19)
C13 C14 C16 106.93(16)
C15 C14 C16 111.61(19)
C13 C14 H14 108.9
C15 C14 H14 108.9
C16 C14 H14 108.9
C14 C15 H15A 109.5
C14 C15 H15B 109.5
H15A C15 H15B 109.5
C14 C15 H15C 109.5
H15A C15 H15C 109.5
H15B C15 H15C 109.5
C14 C16 H16A 109.5
C14 C16 H16B 109.5
H16A C16 H16B 109.5
C14 C16 H16C 109.5
H16A C16 H16C 109.5
H16B C16 H16C 109.5

loop_
_geom_bond_atom_site_label_1
_geom_bond_atom_site_label_2
_geom_bond_distance
N1 C1 1.375(2)
N1 C7 1.381(2)
N1 C5 1.395(2)
N2 C5 1.338(2)
N2 C6 1.379(2)
N3 C8 1.389(2)
N3 C7 1.394(2)
N3 H3A 0.94(2)
N4 C8 1.332(2)
N4 C12 1.349(3)
O1 C13 1.217(2)
C1 C2 1.354(3)
C1 H1 0.9500
C2 C3 1.425(3)
C2 H2 0.9500
C3 C4 1.364(3)
C3 H3 0.9500
C4 C5 1.411(3)
C4 H4 0.9500
C6 C7 1.379(3)
C6 C13 1.482(3)
C8 C9 1.407(3)
C9 C10 1.375(3)
C9 H9 0.9500
C10 C11 1.389(3)
C10 H10 0.9500
C11 C12 1.379(3)
C11 H11 0.9500
C12 H12 0.9500
C13 C14 1.511(3)
C14 C15 1.515(3)
C14 C16 1.534(3)
C14 H14 1.0000
C15 H15A 0.9800
C15 H15B 0.9800
C15 H15C 0.9800
C16 H16A 0.9800
C16 H16B 0.9800
C16 H16C 0.9800

loop_
_geom_hbond_atom_site_label_D
_geom_hbond_atom_site_label_H
_geom_hbond_atom_site_label_A
_geom_hbond_distance_DH
_geom_hbond_distance_HA
_geom_hbond_distance_DA
_geom_hbond_angle_DHA
_geom_hbond_site_symmetry_A
N3 H3A N2 0.94(2) 2.06(2) 2.985(2) 168.8(19) 3_546

loop_
_geom_torsion_atom_site_label_1
_geom_torsion_atom_site_label_2
_geom_torsion_atom_site_label_3
_geom_torsion_atom_site_label_4
_geom_torsion
C7 N1 C1 C2 179.02(19)
C5 N1 C1 C2 -0.8(3)
N1 C1 C2 C3 1.5(3)
C1 C2 C3 C4 -0.9(3)
C2 C3 C4 C5 -0.6(3)
C6 N2 C5 N1 1.8(2)
C6 N2 C5 C4 -179.9(2)
C1 N1 C5 N2 177.85(17)
C7 N1 C5 N2 -2.0(2)
C1 N1 C5 C4 -0.7(3)
C7 N1 C5 C4 179.49(17)
C3 C4 C5 N2 -176.9(2)
C3 C4 C5 N1 1.3(3)
C5 N2 C6 C7 -1.0(2)
C5 N2 C6 C13 178.64(18)
N2 C6 C7 N1 -0.2(2)
C13 C6 C7 N1 -179.82(18)
N2 C6 C7 N3 -173.17(18)
C13 C6 C7 N3 7.2(3)
C1 N1 C7 C6 -178.57(18)
C5 N1 C7 C6 1.24(19)
C1 N1 C7 N3 -4.6(3)
C5 N1 C7 N3 175.17(16)
C8 N3 C7 C6 -100.3(2)
C8 N3 C7 N1 87.7(2)
C12 N4 C8 N3 -178.09(17)
C12 N4 C8 C9 0.1(3)
C7 N3 C8 N4 -17.2(3)
C7 N3 C8 C9 164.52(17)
N4 C8 C9 C10 1.0(3)
N3 C8 C9 C10 179.11(18)
C8 C9 C10 C11 -1.1(3)
C9 C10 C11 C12 0.3(3)
C8 N4 C12 C11 -1.0(3)
C10 C11 C12 N4 0.8(3)
C7 C6 C13 O1 25.1(3)
N2 C6 C13 O1 -154.48(18)
C7 C6 C13 C14 -151.52(18)
N2 C6 C13 C14 28.9(3)
O1 C13 C14 C15 33.1(3)
C6 C13 C14 C15 -150.37(18)
O1 C13 C14 C16 -89.2(2)
C6 C13 C14 C16 87.4(2)

loop_
_cod_related_entry_id
_cod_related_entry_database
_cod_related_entry_code
1 ChemSpider 30659400
